data_7128171
loop_
_publ_author_name
'Yuan, Shu-Pei'
'Zhang, Xia-Yan'
'Jia, Yun-Qing'
'Wang, Zhen-Hua'
'Zhao, Jian-Qiang'
'You, Yong'
'Zhou, Ming-Qiang'
'Yuan, Wei-Cheng'

_publ_section_title
;
 Catalytic asymmetric coupling of vinylogous species <i>via</i>
 deconjugated butenolide addition to vinylogous imines <i>in situ</i>
 generated from arylsulfonyl indoles.
;
_journal_issue 40
_journal_name_full 'Chemical communications (Cambridge, England)'
_journal_page_first 4938
_journal_page_last 4941
_journal_paper_doi 10.1039/d1cc00777g
_journal_volume 57
_journal_year 2021
_chemical_formula_moiety 'C27 H23 N O4'
_chemical_formula_sum 'C27 H23 N O4'
_chemical_formula_weight 425.46
_space_group_crystal_system triclinic
_space_group_IT_number 2
_space_group_name_Hall '-P 1'
_space_group_name_H-M_alt 'P -1'
_atom_sites_solution_hydrogens mixed
_atom_sites_solution_primary direct
_audit_creation_date 2020-10-19
_audit_creation_method
;
Olex2 1.2
(compiled 2018.05.29 svn.r3508 for OlexSys, GUI svn.r5506)
;
_audit_update_record
;
2021-02-01 deposited with the CCDC.	2021-04-13 downloaded from the CCDC.
;
_cell_angle_alpha 93.016(7)
_cell_angle_beta 99.314(7)
_cell_angle_gamma 116.142(10)
_cell_formula_units_Z 2
_cell_length_a 10.2533(10)
_cell_length_b 10.7469(10)
_cell_length_c 11.7360(9)
_cell_measurement_reflns_used 1324
_cell_measurement_temperature 293(2)
_cell_measurement_theta_max 70.3740
_cell_measurement_theta_min 3.8310
_cell_volume 1134.3(2)
_computing_cell_refinement 'CrysAlisPro 1.171.40.53 (Rigaku OD, 2019)'
_computing_data_collection 'CrysAlisPro 1.171.40.53 (Rigaku OD, 2019)'
_computing_data_reduction 'CrysAlisPro 1.171.40.53 (Rigaku OD, 2019)'
_computing_molecular_graphics 'Olex2 (Dolomanov et al., 2009)'
_computing_publication_material 'Olex2 (Dolomanov et al., 2009)'
_computing_structure_refinement 'ShelXL (Sheldrick, 2015)'
_computing_structure_solution 'ShelXS (Sheldrick, 2008)'
_diffrn_ambient_temperature 293(2)
_diffrn_detector 'CCD plate'
_diffrn_detector_area_resol_mean 16.2312
_diffrn_detector_type Eos
_diffrn_measured_fraction_theta_full 0.998
_diffrn_measured_fraction_theta_max 0.998
_diffrn_measurement_details
;
List of Runs (angles in degrees, time in seconds):

  # Type    Start    End  Width  t~exp~   \w     \q     \k     \f   Frames
#--------------------------------------------------------------------------
  1  \w   -102.00 -15.00   1.00    1.50    --  -33.50 -57.00 -60.00   87
  2  \w   -108.00 -32.00   1.00    1.50    --  -33.50 178.00  90.00   76
  3  \w   -108.00 -32.00   1.00    1.50    --  -33.50 178.00 -30.00   76
  4  \w    -71.00  39.00   1.00    1.50    --  -33.50  19.00 120.00  110
  5  \w     59.00  97.00   1.00    1.50    --   36.47 178.00 -30.00   38
  6  \w     27.00  54.00   1.00    1.50    --   36.47  77.00   0.00   27
  7  \w     -3.00  25.00   1.00    1.50    --   36.47 -99.00   0.00   28
  8  \w     27.00  75.00   1.00    1.50    --   36.47 -99.00   0.00   48
  9  \w     41.00  74.00   1.00    1.50    --   36.47 -99.00-180.00   33
 10  \w     52.00 104.00   1.00    1.50    --   36.47  19.00 150.00   52
 11  \w     32.00  70.00   1.00    1.50    --   36.47  37.00-150.00   38
 12  \w     74.00 105.00   1.00    1.50    --   36.47  77.00   0.00   31
 13  \w     36.00  75.00   1.00    1.50    --   36.47 -99.00 -90.00   39
 14  \w      0.00  44.00   1.00    1.50    --   36.47  19.00 150.00   44
 15  \w     -3.00  30.00   1.00    1.50    --   36.47 -99.00 -90.00   33
 16  \w     66.00  91.00   1.00    1.50    --   36.47 178.00  60.00   25
 17  \w     67.00 108.00   1.00    1.50    --   36.47 178.00-150.00   41
 18  \w     70.00 112.00   1.00    7.00    --  108.00-111.00 -90.00   42
 19  \w    126.00 173.00   1.00    7.00    --  108.00 111.00 120.00   47
 20  \w     53.00 134.00   1.00    7.00    --  108.00 -77.00  90.00   81
 21  \w     85.00 110.00   1.00    7.00    --  108.00-111.00 120.00   25
 22  \w    115.00 147.00   1.00    7.00    --  108.00 178.00 120.00   32
 23  \w     43.00 125.00   1.00    7.00    --  108.00 -61.00-150.00   82
 24  \w     39.00  65.00   1.00    7.00    --  108.00-111.00 120.00   26
 25  \w     80.00 112.00   1.00    7.00    --  108.00 178.00 120.00   32
 26  \w    125.00 176.00   1.00    7.00    --  108.00  61.00-180.00   51
 27  \w     51.00 149.00   1.00    7.00    --  108.00 -15.00-150.00   98
 28  \w     70.00 122.00   1.00    7.00    --  108.00 -30.00 150.00   52
 29  \w     38.00  64.00   1.00    7.00    --  108.00 -30.00 150.00   26
 30  \w     46.00  91.00   1.00    7.00    --  108.00 -94.00-180.00   45
 31  \w     88.00 175.00   1.00    7.00    --  108.00  45.00-120.00   87
 32  \w     38.00 126.00   1.00    7.00    --  108.00 -30.00  60.00   88
 33  \w    114.00 169.00   1.00    7.00    --  108.00 131.00-174.00   55
;
_diffrn_measurement_device 'four-circle diffractometer'
_diffrn_measurement_device_type 'Xcalibur, Eos, Gemini'
_diffrn_measurement_method '\w scans'
_diffrn_orient_matrix_type 'CrysAlisPro convention (1999,Acta A55,543-557)'
_diffrn_orient_matrix_UB_11 -0.1133619000
_diffrn_orient_matrix_UB_12 -0.0535379000
_diffrn_orient_matrix_UB_13 -0.1168162000
_diffrn_orient_matrix_UB_21 -0.1277820000
_diffrn_orient_matrix_UB_22 -0.0405771000
_diffrn_orient_matrix_UB_23 0.0662547000
_diffrn_orient_matrix_UB_31 0.0089931000
_diffrn_orient_matrix_UB_32 0.1466108000
_diffrn_orient_matrix_UB_33 -0.0036513000
_diffrn_radiation_monochromator graphite
_diffrn_radiation_probe x-ray
_diffrn_radiation_type CuK\a
_diffrn_radiation_wavelength 1.54184
_diffrn_reflns_av_R_equivalents 0.0358
_diffrn_reflns_av_unetI/netI 0.0519
_diffrn_reflns_Laue_measured_fraction_full 0.998
_diffrn_reflns_Laue_measured_fraction_max 0.998
_diffrn_reflns_limit_h_max 10
_diffrn_reflns_limit_h_min -12
_diffrn_reflns_limit_k_max 12
_diffrn_reflns_limit_k_min -7
_diffrn_reflns_limit_l_max 13
_diffrn_reflns_limit_l_min -14
_diffrn_reflns_number 7932
_diffrn_reflns_point_group_measured_fraction_full 0.998
_diffrn_reflns_point_group_measured_fraction_max 0.998
_diffrn_reflns_theta_full 67.061
_diffrn_reflns_theta_max 67.061
_diffrn_reflns_theta_min 3.855
_diffrn_source 'fine-focus sealed X-ray tube'
_diffrn_source_type 'Enhance (Cu) X-ray Source'
_exptl_absorpt_coefficient_mu 0.676
_exptl_absorpt_correction_T_max 1.00000
_exptl_absorpt_correction_T_min 0.95448
_exptl_absorpt_correction_type multi-scan
_exptl_absorpt_process_details
;
CrysAlisPro 1.171.40.53 (Rigaku Oxford Diffraction, 2019)
Empirical absorption correction using spherical harmonics,
 implemented in SCALE3 ABSPACK scaling algorithm.
;
_exptl_crystal_colour colourless
_exptl_crystal_colour_primary colourless
_exptl_crystal_density_diffrn 1.246
_exptl_crystal_description prism
_exptl_crystal_F_000 448
_exptl_crystal_size_max 0.15
_exptl_crystal_size_mid 0.12
_exptl_crystal_size_min 0.1
_refine_diff_density_max 0.181
_refine_diff_density_min -0.162
_refine_diff_density_rms 0.037
_refine_ls_extinction_method none
_refine_ls_goodness_of_fit_ref 1.044
_refine_ls_hydrogen_treatment mixed
_refine_ls_matrix_type full
_refine_ls_number_parameters 295
_refine_ls_number_reflns 4034
_refine_ls_number_restraints 0
_refine_ls_restrained_S_all 1.044
_refine_ls_R_factor_all 0.0874
_refine_ls_R_factor_gt 0.0525
_refine_ls_shift/su_max 0.000
_refine_ls_shift/su_mean 0.000
_refine_ls_structure_factor_coef Fsqd
_refine_ls_weighting_details 'w=1/[\s^2^(Fo^2^)+(0.0554P)^2^+0.0907P] where P=(Fo^2^+2Fc^2^)/3'
_refine_ls_weighting_scheme calc
_refine_ls_wR_factor_gt 0.1223
_refine_ls_wR_factor_ref 0.1505
_reflns_Friedel_coverage 0.000
_reflns_number_gt 2581
_reflns_number_total 4034
_reflns_threshold_expression 'I > 2\s(I)'
_cod_data_source_file d1cc00777g2.cif
_cod_data_source_block 202010214
_cod_depositor_comments 'Adding full bibliography for 7128170--7128171.cif.'
_cod_original_cell_volume 1134.4(2)
_cod_database_code 7128171
_shelx_shelxl_version_number 2014/7
_chemical_oxdiff_formula C30H3O3N4
_chemical_oxdiff_usercomment r
_shelx_space_group_comment
;
The symmetry employed for this shelxl refinement is uniquely defined
by the following loop, which should always be used as a source of
symmetry information in preference to the above space-group names.
They are only intended as comments.
;
_shelx_estimated_absorpt_t_max 0.936
_shelx_estimated_absorpt_t_min 0.905
_reflns_odcompleteness_completeness 99.75
_reflns_odcompleteness_iscentric 1
_reflns_odcompleteness_theta 66.97
_olex2_refinement_description
;
1. Fixed Uiso
 At 1.2 times of:
  All C(H) groups
 At 1.5 times of:
  All C(H,H,H) groups
2.a Ternary CH refined with riding coordinates:
 C5(H5)
2.b Aromatic/amide H refined with riding coordinates:
 C3(H3), C9(H9), C10(H10), C11(H11), C12(H12), C15(H15), C16(H16), C17(H17),
 C18(H18), C19(H19), C21(H21), C22(H22), C23(H23), C24(H24), C25(H25)
2.c Idealised Me refined as rotating group:
 C13(H13A,H13B,H13C), C27(H27A,H27B,H27C)
;
_olex2_submission_special_instructions 'No special instructions were received'
_oxdiff_exptl_absorpt_empirical_details
;
Empirical correction (ABSPACK) includes:
- Absorption correction using spherical harmonics
- Frame scaling
;
_oxdiff_exptl_absorpt_empirical_full_max 1.360
_oxdiff_exptl_absorpt_empirical_full_min 0.878

loop_
_space_group_symop_operation_xyz
'x, y, z'
'-x, -y, -z'

loop_
_atom_site_label
_atom_site_type_symbol
_atom_site_fract_x
_atom_site_fract_y
_atom_site_fract_z
_atom_site_U_iso_or_equiv
_atom_site_adp_type
_atom_site_occupancy
_atom_site_site_symmetry_order
_atom_site_calc_flag
_atom_site_refinement_flags_posn
_atom_site_refinement_flags_adp
_atom_site_refinement_flags_occupancy
_atom_site_disorder_assembly
_atom_site_disorder_group
C1 C -0.1909(3) 0.5852(3) 0.5658(2) 0.0515(6) Uani 1 1 d . . . . .
C2 C -0.2268(3) 0.6985(3) 0.5338(2) 0.0512(6) Uani 1 1 d . . . . .
C3 C -0.1160(3) 0.7887(2) 0.4913(2) 0.0473(5) Uani 1 1 d . . . . .
H3 H -0.1108 0.8714 0.4668 0.057 Uiso 1 1 calc R . . . .
C4 C 0.0004(3) 0.7406(2) 0.4875(2) 0.0458(5) Uani 1 1 d . . . . .
C5 C 0.0083(3) 0.6976(2) 0.3606(2) 0.0475(5) Uani 1 1 d . . . . .
H5 H 0.0655 0.6446 0.3649 0.057 Uiso 1 1 calc R . . . .
C6 C 0.0876(3) 0.8257(3) 0.3024(2) 0.0488(6) Uani 1 1 d . . . . .
C7 C 0.1507(3) 0.8117(3) 0.1997(2) 0.0521(6) Uani 1 1 d . . . . .
C8 C 0.1974(3) 0.9179(3) 0.1281(2) 0.0579(7) Uani 1 1 d . . . . .
C9 C 0.2607(4) 0.8999(4) 0.0350(3) 0.0795(9) Uani 1 1 d . . . . .
H9 H 0.2950 0.9706 -0.0112 0.095 Uiso 1 1 calc R . . . .
C10 C 0.2727(5) 0.7803(4) 0.0113(3) 0.0984(12) Uani 1 1 d . . . . .
H10 H 0.3134 0.7698 -0.0516 0.118 Uiso 1 1 calc R . . . .
C11 C 0.2258(5) 0.6754(4) 0.0788(3) 0.0949(12) Uani 1 1 d . . . . .
H11 H 0.2343 0.5941 0.0618 0.114 Uiso 1 1 calc R . . . .
C12 C 0.1658(4) 0.6910(3) 0.1721(3) 0.0730(8) Uani 1 1 d . . . . .
H12 H 0.1344 0.6195 0.2179 0.088 Uiso 1 1 calc R . . . .
C13 C -0.3677(3) 0.7017(3) 0.5493(3) 0.0762(9) Uani 1 1 d . . . . .
H13A H -0.4461 0.6454 0.4841 0.114 Uiso 1 1 calc GR . . . .
H13B H -0.3536 0.7964 0.5539 0.114 Uiso 1 1 calc GR . . . .
H13C H -0.3937 0.6655 0.6198 0.114 Uiso 1 1 calc GR . . . .
C14 C 0.1526(3) 0.8385(2) 0.5633(2) 0.0456(5) Uani 1 1 d . . . . .
C15 C 0.1628(3) 0.9291(3) 0.6561(2) 0.0562(6) Uani 1 1 d . . . . .
H15 H 0.0771 0.9307 0.6707 0.067 Uiso 1 1 calc R . . . .
C16 C 0.2993(3) 1.0183(3) 0.7283(3) 0.0671(8) Uani 1 1 d . . . . .
H16 H 0.3042 1.0779 0.7910 0.081 Uiso 1 1 calc R . . . .
C17 C 0.4262(3) 1.0175(3) 0.7063(3) 0.0697(8) Uani 1 1 d . . . . .
H17 H 0.5179 1.0784 0.7528 0.084 Uiso 1 1 calc R . . . .
C18 C 0.4177(3) 0.9268(3) 0.6154(3) 0.0712(8) Uani 1 1 d . . . . .
H18 H 0.5039 0.9258 0.6013 0.085 Uiso 1 1 calc R . . . .
C19 C 0.2815(3) 0.8362(3) 0.5442(3) 0.0614(7) Uani 1 1 d . . . . .
H19 H 0.2769 0.7741 0.4837 0.074 Uiso 1 1 calc R . . . .
C20 C -0.1462(3) 0.6038(3) 0.2863(2) 0.0516(6) Uani 1 1 d . . . . .
C21 C -0.2237(3) 0.6595(3) 0.2173(3) 0.0676(8) Uani 1 1 d . . . . .
H21 H -0.1801 0.7550 0.2129 0.081 Uiso 1 1 calc R . . . .
C22 C -0.3658(4) 0.5738(4) 0.1548(3) 0.0858(10) Uani 1 1 d . . . . .
H22 H -0.4172 0.6121 0.1084 0.103 Uiso 1 1 calc R . . . .
C23 C -0.4314(4) 0.4329(4) 0.1606(3) 0.0836(10) Uani 1 1 d . . . . .
H23 H -0.5270 0.3758 0.1181 0.100 Uiso 1 1 calc R . . . .
C24 C -0.3564(4) 0.3767(3) 0.2286(3) 0.0745(9) Uani 1 1 d . . . . .
H24 H -0.4017 0.2814 0.2338 0.089 Uiso 1 1 calc R . . . .
C25 C -0.2127(3) 0.4612(3) 0.2903(2) 0.0613(7) Uani 1 1 d . . . . .
H25 H -0.1609 0.4217 0.3345 0.074 Uiso 1 1 calc R . . . .
C26 C 0.1735(3) 1.1287(3) 0.0750(3) 0.0699(8) Uani 1 1 d . . . . .
C27 C 0.1348(4) 1.2374(3) 0.1222(3) 0.0823(10) Uani 1 1 d . . . . .
H27A H 0.2136 1.2996 0.1849 0.123 Uiso 1 1 calc GR . . . .
H27B H 0.0445 1.1926 0.1505 0.123 Uiso 1 1 calc GR . . . .
H27C H 0.1213 1.2896 0.0614 0.123 Uiso 1 1 calc GR . . . .
N1 N 0.1813(3) 1.0393(3) 0.1504(2) 0.0627(6) Uani 1 1 d . . . . .
H1 H 0.153(3) 1.043(3) 0.217(3) 0.071(9) Uiso 1 1 d . . . . .
O1 O -0.05761(18) 0.61080(16) 0.53862(15) 0.0487(4) Uani 1 1 d . . . . .
O2 O -0.2577(2) 0.4840(2) 0.61052(19) 0.0710(6) Uani 1 1 d . . . . .
O3 O 0.0925(2) 0.93711(18) 0.33846(16) 0.0621(5) Uani 1 1 d . . . . .
O4 O 0.1939(4) 1.1217(3) -0.0229(2) 0.1169(11) Uani 1 1 d . . . . .

loop_
_atom_site_aniso_label
_atom_site_aniso_U_11
_atom_site_aniso_U_22
_atom_site_aniso_U_33
_atom_site_aniso_U_23
_atom_site_aniso_U_13
_atom_site_aniso_U_12
C1 0.0509(14) 0.0500(13) 0.0536(15) 0.0099(11) 0.0145(11) 0.0216(11)
C2 0.0433(13) 0.0573(14) 0.0545(15) 0.0042(11) 0.0088(11) 0.0252(11)
C3 0.0500(13) 0.0477(12) 0.0512(14) 0.0104(10) 0.0095(11) 0.0283(11)
C4 0.0503(13) 0.0452(12) 0.0508(14) 0.0153(10) 0.0152(11) 0.0271(10)
C5 0.0539(14) 0.0468(12) 0.0507(14) 0.0120(10) 0.0159(11) 0.0285(11)
C6 0.0513(14) 0.0509(13) 0.0504(14) 0.0125(11) 0.0144(11) 0.0269(11)
C7 0.0513(14) 0.0594(15) 0.0498(14) 0.0083(11) 0.0153(11) 0.0273(12)
C8 0.0573(15) 0.0672(16) 0.0529(15) 0.0154(13) 0.0139(12) 0.0299(13)
C9 0.092(2) 0.103(2) 0.0639(19) 0.0284(18) 0.0400(18) 0.053(2)
C10 0.131(3) 0.122(3) 0.077(2) 0.021(2) 0.058(2) 0.076(3)
C11 0.125(3) 0.093(2) 0.096(3) 0.013(2) 0.054(2) 0.066(2)
C12 0.088(2) 0.0675(18) 0.077(2) 0.0143(15) 0.0382(17) 0.0395(16)
C13 0.0488(16) 0.084(2) 0.101(3) 0.0093(18) 0.0216(16) 0.0336(15)
C14 0.0470(13) 0.0478(12) 0.0486(13) 0.0152(10) 0.0137(10) 0.0252(10)
C15 0.0530(15) 0.0652(15) 0.0582(16) 0.0111(13) 0.0120(12) 0.0333(13)
C16 0.0691(19) 0.0689(17) 0.0606(17) -0.0003(14) 0.0019(14) 0.0338(15)
C17 0.0517(16) 0.0699(18) 0.078(2) 0.0101(16) 0.0008(14) 0.0237(14)
C18 0.0473(15) 0.082(2) 0.088(2) 0.0135(17) 0.0171(15) 0.0319(14)
C19 0.0536(15) 0.0684(16) 0.0681(18) 0.0078(14) 0.0165(13) 0.0319(13)
C20 0.0596(15) 0.0537(14) 0.0472(14) 0.0097(11) 0.0133(11) 0.0299(12)
C21 0.0693(18) 0.0616(16) 0.0669(19) 0.0135(14) 0.0029(15) 0.0287(14)
C22 0.074(2) 0.095(2) 0.079(2) 0.0173(19) -0.0092(17) 0.0371(19)
C23 0.0606(19) 0.092(2) 0.072(2) 0.0016(18) 0.0040(16) 0.0158(17)
C24 0.077(2) 0.0583(16) 0.071(2) 0.0035(15) 0.0185(17) 0.0149(15)
C25 0.0697(18) 0.0542(15) 0.0596(17) 0.0121(12) 0.0153(14) 0.0269(13)
C26 0.0717(19) 0.0717(18) 0.0651(19) 0.0277(15) 0.0175(15) 0.0287(15)
C27 0.096(2) 0.075(2) 0.085(2) 0.0336(18) 0.0236(19) 0.0438(19)
N1 0.0729(16) 0.0696(15) 0.0557(14) 0.0261(12) 0.0246(12) 0.0357(12)
O1 0.0524(10) 0.0493(9) 0.0543(10) 0.0175(8) 0.0176(8) 0.0286(8)
O2 0.0669(12) 0.0606(11) 0.0862(15) 0.0281(11) 0.0314(11) 0.0224(9)
O3 0.0851(14) 0.0531(10) 0.0623(12) 0.0200(9) 0.0335(10) 0.0368(10)
O4 0.195(3) 0.120(2) 0.0758(18) 0.0541(16) 0.0591(19) 0.093(2)

loop_
_atom_type_symbol
_atom_type_description
_atom_type_scat_dispersion_real
_atom_type_scat_dispersion_imag
_atom_type_scat_source
C C 0.0181 0.0091 'International Tables Vol C Tables 4.2.6.8 and 6.1.1.4'
H H 0.0000 0.0000 'International Tables Vol C Tables 4.2.6.8 and 6.1.1.4'
N N 0.0311 0.0180 'International Tables Vol C Tables 4.2.6.8 and 6.1.1.4'
O O 0.0492 0.0322 'International Tables Vol C Tables 4.2.6.8 and 6.1.1.4'

loop_
_geom_angle_atom_site_label_1
_geom_angle_atom_site_label_2
_geom_angle_atom_site_label_3
_geom_angle
_geom_angle_site_symmetry_1
_geom_angle_site_symmetry_3
_geom_angle_publ_flag
O1 C1 C2 108.8(2) . . ?
O2 C1 C2 130.4(2) . . ?
O2 C1 O1 120.8(2) . . ?
C1 C2 C13 123.0(2) . . ?
C3 C2 C1 107.6(2) . . ?
C3 C2 C13 129.4(2) . . ?
C2 C3 H3 124.4 . . ?
C2 C3 C4 111.3(2) . . ?
C4 C3 H3 124.4 . . ?
C3 C4 C5 112.8(2) . . ?
C3 C4 C14 114.4(2) . . ?
C14 C4 C5 113.1(2) . . ?
O1 C4 C3 102.55(18) . . ?
O1 C4 C5 105.66(18) . . ?
O1 C4 C14 107.25(18) . . ?
C4 C5 H5 108.0 . . ?
C6 C5 C4 111.26(19) . . ?
C6 C5 H5 108.0 . . ?
C6 C5 C20 109.9(2) . . ?
C20 C5 C4 111.6(2) . . ?
C20 C5 H5 108.0 . . ?
C7 C6 C5 119.5(2) . . ?
O3 C6 C5 118.9(2) . . ?
O3 C6 C7 121.5(2) . . ?
C8 C7 C6 121.8(2) . . ?
C12 C7 C6 120.1(2) . . ?
C12 C7 C8 118.1(3) . . ?
C9 C8 C7 118.8(3) . . ?
N1 C8 C7 120.3(2) . . ?
N1 C8 C9 120.9(3) . . ?
C8 C9 H9 119.5 . . ?
C10 C9 C8 121.0(3) . . ?
C10 C9 H9 119.5 . . ?
C9 C10 H10 119.5 . . ?
C9 C10 C11 120.9(3) . . ?
C11 C10 H10 119.5 . . ?
C10 C11 H11 120.2 . . ?
C10 C11 C12 119.5(3) . . ?
C12 C11 H11 120.2 . . ?
C7 C12 H12 119.1 . . ?
C11 C12 C7 121.7(3) . . ?
C11 C12 H12 119.1 . . ?
C2 C13 H13A 109.5 . . ?
C2 C13 H13B 109.5 . . ?
C2 C13 H13C 109.5 . . ?
H13A C13 H13B 109.5 . . ?
H13A C13 H13C 109.5 . . ?
H13B C13 H13C 109.5 . . ?
C15 C14 C4 119.6(2) . . ?
C15 C14 C19 118.5(2) . . ?
C19 C14 C4 121.9(2) . . ?
C14 C15 H15 119.4 . . ?
C14 C15 C16 121.2(3) . . ?
C16 C15 H15 119.4 . . ?
C15 C16 H16 120.2 . . ?
C17 C16 C15 119.6(3) . . ?
C17 C16 H16 120.2 . . ?
C16 C17 H17 120.1 . . ?
C16 C17 C18 119.9(3) . . ?
C18 C17 H17 120.1 . . ?
C17 C18 H18 119.6 . . ?
C17 C18 C19 120.7(3) . . ?
C19 C18 H18 119.6 . . ?
C14 C19 C18 120.1(3) . . ?
C14 C19 H19 120.0 . . ?
C18 C19 H19 120.0 . . ?
C21 C20 C5 121.1(2) . . ?
C21 C20 C25 118.7(3) . . ?
C25 C20 C5 120.1(2) . . ?
C20 C21 H21 119.9 . . ?
C20 C21 C22 120.3(3) . . ?
C22 C21 H21 119.9 . . ?
C21 C22 H22 119.8 . . ?
C23 C22 C21 120.4(3) . . ?
C23 C22 H22 119.8 . . ?
C22 C23 H23 120.1 . . ?
C24 C23 C22 119.9(3) . . ?
C24 C23 H23 120.1 . . ?
C23 C24 H24 119.9 . . ?
C23 C24 C25 120.2(3) . . ?
C25 C24 H24 119.9 . . ?
C20 C25 C24 120.4(3) . . ?
C20 C25 H25 119.8 . . ?
C24 C25 H25 119.8 . . ?
N1 C26 C27 114.7(3) . . ?
O4 C26 C27 121.7(3) . . ?
O4 C26 N1 123.6(3) . . ?
C26 C27 H27A 109.5 . . ?
C26 C27 H27B 109.5 . . ?
C26 C27 H27C 109.5 . . ?
H27A C27 H27B 109.5 . . ?
H27A C27 H27C 109.5 . . ?
H27B C27 H27C 109.5 . . ?
C8 N1 H1 111.7(19) . . ?
C26 N1 C8 128.2(3) . . ?
C26 N1 H1 118.4(19) . . ?
C1 O1 C4 109.67(17) . . ?

loop_
_geom_bond_atom_site_label_1
_geom_bond_atom_site_label_2
_geom_bond_distance
_geom_bond_site_symmetry_2
_geom_bond_publ_flag
C1 C2 1.468(3) . ?
C1 O1 1.366(3) . ?
C1 O2 1.203(3) . ?
C2 C3 1.320(3) . ?
C2 C13 1.500(3) . ?
C3 H3 0.9300 . ?
C3 C4 1.501(3) . ?
C4 C5 1.562(3) . ?
C4 C14 1.530(3) . ?
C4 O1 1.460(3) . ?
C5 H5 0.9800 . ?
C5 C6 1.522(3) . ?
C5 C20 1.529(3) . ?
C6 C7 1.487(3) . ?
C6 O3 1.225(3) . ?
C7 C8 1.410(4) . ?
C7 C12 1.400(4) . ?
C8 C9 1.404(4) . ?
C8 N1 1.402(4) . ?
C9 H9 0.9300 . ?
C9 C10 1.363(5) . ?
C10 H10 0.9300 . ?
C10 C11 1.367(5) . ?
C11 H11 0.9300 . ?
C11 C12 1.376(4) . ?
C12 H12 0.9300 . ?
C13 H13A 0.9600 . ?
C13 H13B 0.9600 . ?
C13 H13C 0.9600 . ?
C14 C15 1.381(3) . ?
C14 C19 1.386(3) . ?
C15 H15 0.9300 . ?
C15 C16 1.394(4) . ?
C16 H16 0.9300 . ?
C16 C17 1.370(4) . ?
C17 H17 0.9300 . ?
C17 C18 1.371(4) . ?
C18 H18 0.9300 . ?
C18 C19 1.391(4) . ?
C19 H19 0.9300 . ?
C20 C21 1.382(4) . ?
C20 C25 1.383(3) . ?
C21 H21 0.9300 . ?
C21 C22 1.382(4) . ?
C22 H22 0.9300 . ?
C22 C23 1.371(5) . ?
C23 H23 0.9300 . ?
C23 C24 1.363(5) . ?
C24 H24 0.9300 . ?
C24 C25 1.387(4) . ?
C25 H25 0.9300 . ?
C26 C27 1.496(4) . ?
C26 N1 1.359(4) . ?
C26 O4 1.205(4) . ?
C27 H27A 0.9600 . ?
C27 H27B 0.9600 . ?
C27 H27C 0.9600 . ?
N1 H1 0.89(3) . ?

loop_
_geom_hbond_atom_site_label_D
_geom_hbond_atom_site_label_H
_geom_hbond_atom_site_label_A
_geom_hbond_distance_DH
_geom_hbond_distance_HA
_geom_hbond_distance_DA
_geom_hbond_angle_DHA
_geom_hbond_site_symmetry_A
N1 H1 O3 0.89(3) 1.88(3) 2.633(3) 141(3) .

loop_
_geom_torsion_atom_site_label_1
_geom_torsion_atom_site_label_2
_geom_torsion_atom_site_label_3
_geom_torsion_atom_site_label_4
_geom_torsion
_geom_torsion_site_symmetry_1
_geom_torsion_site_symmetry_2
_geom_torsion_site_symmetry_3
_geom_torsion_site_symmetry_4
_geom_torsion_publ_flag
C1 C2 C3 C4 1.9(3) . . . . ?
C2 C1 O1 C4 -0.2(3) . . . . ?
C2 C3 C4 C5 111.2(2) . . . . ?
C2 C3 C4 C14 -117.8(2) . . . . ?
C2 C3 C4 O1 -2.0(3) . . . . ?
C3 C4 C5 C6 76.8(2) . . . . ?
C3 C4 C5 C20 -46.4(3) . . . . ?
C3 C4 C14 C15 22.7(3) . . . . ?
C3 C4 C14 C19 -159.5(2) . . . . ?
C3 C4 O1 C1 1.2(2) . . . . ?
C4 C5 C6 C7 160.0(2) . . . . ?
C4 C5 C6 O3 -23.0(3) . . . . ?
C4 C5 C20 C21 94.0(3) . . . . ?
C4 C5 C20 C25 -83.9(3) . . . . ?
C4 C14 C15 C16 178.9(2) . . . . ?
C4 C14 C19 C18 -179.8(2) . . . . ?
C5 C4 C14 C15 153.6(2) . . . . ?
C5 C4 C14 C19 -28.6(3) . . . . ?
C5 C4 O1 C1 -117.1(2) . . . . ?
C5 C6 C7 C8 166.7(2) . . . . ?
C5 C6 C7 C12 -13.7(4) . . . . ?
C5 C20 C21 C22 -177.1(3) . . . . ?
C5 C20 C25 C24 176.0(3) . . . . ?
C6 C5 C20 C21 -29.9(3) . . . . ?
C6 C5 C20 C25 152.2(2) . . . . ?
C6 C7 C8 C9 177.8(3) . . . . ?
C6 C7 C8 N1 -1.9(4) . . . . ?
C6 C7 C12 C11 -179.0(3) . . . . ?
C7 C8 C9 C10 2.2(5) . . . . ?
C7 C8 N1 C26 -156.8(3) . . . . ?
C8 C7 C12 C11 0.7(5) . . . . ?
C8 C9 C10 C11 -1.1(6) . . . . ?
C9 C8 N1 C26 23.6(5) . . . . ?
C9 C10 C11 C12 -0.1(7) . . . . ?
C10 C11 C12 C7 0.3(6) . . . . ?
C12 C7 C8 C9 -1.9(4) . . . . ?
C12 C7 C8 N1 178.5(3) . . . . ?
C13 C2 C3 C4 -177.7(3) . . . . ?
C14 C4 C5 C6 -55.0(2) . . . . ?
C14 C4 C5 C20 -178.10(18) . . . . ?
C14 C4 O1 C1 122.0(2) . . . . ?
C14 C15 C16 C17 0.8(4) . . . . ?
C15 C14 C19 C18 -1.9(4) . . . . ?
C15 C16 C17 C18 -1.7(5) . . . . ?
C16 C17 C18 C19 0.7(5) . . . . ?
C17 C18 C19 C14 1.1(5) . . . . ?
C19 C14 C15 C16 1.0(4) . . . . ?
C20 C5 C6 C7 -75.9(3) . . . . ?
C20 C5 C6 O3 101.1(3) . . . . ?
C20 C21 C22 C23 0.1(6) . . . . ?
C21 C20 C25 C24 -1.9(4) . . . . ?
C21 C22 C23 C24 0.2(6) . . . . ?
C22 C23 C24 C25 -1.3(6) . . . . ?
C23 C24 C25 C20 2.2(5) . . . . ?
C25 C20 C21 C22 0.8(5) . . . . ?
C27 C26 N1 C8 171.7(3) . . . . ?
N1 C8 C9 C10 -178.2(3) . . . . ?
O1 C1 C2 C3 -1.1(3) . . . . ?
O1 C1 C2 C13 178.5(3) . . . . ?
O1 C4 C5 C6 -171.96(18) . . . . ?
O1 C4 C5 C20 64.9(2) . . . . ?
O1 C4 C14 C15 -90.3(2) . . . . ?
O1 C4 C14 C19 87.5(3) . . . . ?
O2 C1 C2 C3 177.6(3) . . . . ?
O2 C1 C2 C13 -2.8(5) . . . . ?
O2 C1 O1 C4 -179.0(2) . . . . ?
O3 C6 C7 C8 -10.3(4) . . . . ?
O3 C6 C7 C12 169.4(3) . . . . ?
O4 C26 N1 C8 -7.4(6) . . . . ?
